data_4106084
loop_
_publ_author_name
'John E. DeLorbe'
'Salman Y. Jabri'
'Steven M. Mennen'
'Larry E. Overman'
'Fang-Li Zhang'

_publ_section_title
;
 Enantioselective Total Synthesis of (+)-Gliocladine C: Convergent
 Construction of Cyclotryptamine-Fused Polyoxopiperazines and a General
 Approach for Preparing Epidithiodioxopiperazines from Trioxopiperazine
 Precursors
;
_journal_name_full 'Journal of the American Chemical Society'
_journal_page_first 6549
_journal_page_last 6552
_journal_paper_doi 10.1021/ja201789v
_journal_volume 133
_journal_year 2011
_chemical_formula_sum 'C26.5 H25 Cl3 N4 O4 S2'
_chemical_formula_weight 633.98
_chemical_name_systematic
; 
 ? 
;
_space_group_IT_number 14
_symmetry_cell_setting monoclinic
_symmetry_space_group_name_Hall '-P 2yn'
_symmetry_space_group_name_H-M 'P 1 21/n 1'
_atom_sites_solution_hydrogens geom
_atom_sites_solution_primary direct
_atom_sites_solution_secondary difmap
_audit_creation_method SHELXTL
_cell_angle_alpha 90.00
_cell_angle_beta 105.5710(8)
_cell_angle_gamma 90.00
_cell_formula_units_Z 8
_cell_length_a 17.4546(11)
_cell_length_b 11.2020(7)
_cell_length_c 29.4320(19)
_cell_measurement_reflns_used 9895
_cell_measurement_temperature 93(2)
_cell_measurement_theta_max 28.43
_cell_measurement_theta_min 2.20
_cell_volume 5543.5(6)
_computing_cell_refinement 'Bruker SAINT'
_computing_data_collection 'Bruker APEX2'
_computing_data_reduction 'Bruker SAINT'
_computing_molecular_graphics 'Bruker SHELXTL'
_computing_publication_material 'Bruker SHELXTL'
_computing_structure_refinement 'SHELXL-97 (Sheldrick, 2008)'
_computing_structure_solution 'SHELXS-97 (Sheldrick, 2008)'
_diffrn_ambient_temperature 93(2)
_diffrn_measured_fraction_theta_full 1.000
_diffrn_measured_fraction_theta_max 1.000
_diffrn_measurement_device_type 'Bruker APEX-II CCD'
_diffrn_measurement_method '\f and \w scans'
_diffrn_radiation_monochromator graphite
_diffrn_radiation_source 'fine-focus sealed tube'
_diffrn_radiation_type MoK\a
_diffrn_radiation_wavelength 0.71073
_diffrn_reflns_av_R_equivalents 0.0348
_diffrn_reflns_av_sigmaI/netI 0.0279
_diffrn_reflns_limit_h_max 22
_diffrn_reflns_limit_h_min -22
_diffrn_reflns_limit_k_max 14
_diffrn_reflns_limit_k_min -14
_diffrn_reflns_limit_l_max 37
_diffrn_reflns_limit_l_min -37
_diffrn_reflns_number 62392
_diffrn_reflns_theta_full 27.10
_diffrn_reflns_theta_max 27.10
_diffrn_reflns_theta_min 1.95
_exptl_absorpt_coefficient_mu 0.523
_exptl_absorpt_correction_T_max 0.9490
_exptl_absorpt_correction_T_min 0.8315
_exptl_absorpt_correction_type numerical
_exptl_absorpt_process_details 'Bruker SADABS'
_exptl_crystal_colour colourless
_exptl_crystal_density_diffrn 1.519
_exptl_crystal_density_meas ?
_exptl_crystal_description block
_exptl_crystal_F_000 2616
_exptl_crystal_size_max 0.37
_exptl_crystal_size_mid 0.16
_exptl_crystal_size_min 0.10
_refine_diff_density_max 1.129
_refine_diff_density_min -1.475
_refine_diff_density_rms 0.120
_refine_ls_extinction_method none
_refine_ls_goodness_of_fit_ref 1.037
_refine_ls_hydrogen_treatment constr
_refine_ls_matrix_type full
_refine_ls_number_parameters 718
_refine_ls_number_reflns 12243
_refine_ls_number_restraints 0
_refine_ls_restrained_S_all 1.037
_refine_ls_R_factor_all 0.0703
_refine_ls_R_factor_gt 0.0573
_refine_ls_shift/su_max 0.001
_refine_ls_shift/su_mean 0.000
_refine_ls_structure_factor_coef Fsqd
_refine_ls_weighting_details 'calc w=1/[\s^2^(Fo^2^)+(0.1031P)^2^+7.8240P] where P=(Fo^2^+2Fc^2^)/3'
_refine_ls_weighting_scheme calc
_refine_ls_wR_factor_gt 0.1607
_refine_ls_wR_factor_ref 0.1729
_reflns_number_gt 9856
_reflns_number_total 12243
_reflns_threshold_expression >2sigma(I)
_cod_data_source_file ja201789v_si_003.cif
_cod_data_source_block leo232
_cod_depositor_comments
;
The following automatic conversions were performed:

'_exptl_crystal_density_meas' value 'none' was changed to '?' - the
value is perceived as not measured.

Automatic conversion script
Id: cif_fix_values 3008 2015-01-20 13:52:24Z robertas 
;
_cod_original_formula_sum 'C26.50 H25 Cl3 N4 O4 S2'
_cod_database_code 4106084

loop_
_symmetry_equiv_pos_as_xyz
'x, y, z'
'-x+1/2, y+1/2, -z+1/2'
'-x, -y, -z'
'x-1/2, -y-1/2, z-1/2'

loop_
_atom_site_label
_atom_site_type_symbol
_atom_site_fract_x
_atom_site_fract_y
_atom_site_fract_z
_atom_site_U_iso_or_equiv
_atom_site_adp_type
_atom_site_occupancy
_atom_site_symmetry_multiplicity
_atom_site_calc_flag
_atom_site_refinement_flags
S1 S 0.72322(4) 0.20299(6) 0.14873(2) 0.01837(15) Uani 1 1 d .
S2 S 0.76542(4) 0.27742(6) 0.09575(2) 0.02081(16) Uani 1 1 d .
O1 O 0.88953(11) 0.08745(18) 0.22182(6) 0.0200(4) Uani 1 1 d .
O2 O 0.82012(11) 0.02836(18) 0.04085(6) 0.0197(4) Uani 1 1 d .
O3 O 0.81031(10) -0.12598(16) 0.19092(6) 0.0160(4) Uani 1 1 d .
O4 O 0.80491(12) -0.10917(18) 0.26634(6) 0.0223(4) Uani 1 1 d .
N1 N 0.89944(12) 0.1615(2) 0.15104(8) 0.0164(4) Uani 1 1 d .
N2 N 0.77876(12) 0.00872(19) 0.10725(7) 0.0137(4) Uani 1 1 d .
N3 N 0.65271(12) -0.0430(2) 0.05202(7) 0.0157(4) Uani 1 1 d .
H3A H 0.6495 -0.0494 0.0218 0.019 Uiso 1 1 calc R
N4 N 0.64233(13) -0.3856(2) 0.18641(8) 0.0178(4) Uani 1 1 d .
H4A H 0.6399 -0.4301 0.2106 0.021 Uiso 1 1 calc R
C1 C 0.86222(14) 0.1013(2) 0.17916(9) 0.0159(5) Uani 1 1 d .
C1A' C 0.62191(14) -0.4221(2) 0.14005(9) 0.0170(5) Uani 1 1 d .
C2' C 0.66704(15) -0.2692(2) 0.18901(9) 0.0162(5) Uani 1 1 d .
H2'A H 0.6840 -0.2242 0.2173 0.019 Uiso 1 1 calc R
C3 C 0.85736(14) 0.1800(2) 0.10213(9) 0.0169(5) Uani 1 1 d .
C3' C 0.66368(14) -0.2270(2) 0.14472(8) 0.0134(5) Uani 1 1 d .
C3A' C 0.63332(14) -0.3237(2) 0.11230(9) 0.0149(5) Uani 1 1 d .
C4 C 0.81875(14) 0.0641(2) 0.07976(9) 0.0151(5) Uani 1 1 d .
C4' C 0.61345(16) -0.3368(3) 0.06313(9) 0.0203(5) Uani 1 1 d .
H4'A H 0.6188 -0.2718 0.0435 0.024 Uiso 1 1 calc R
C5A C 0.71784(14) -0.0849(2) 0.09018(8) 0.0135(5) Uani 1 1 d .
H5AA H 0.7415 -0.1605 0.0819 0.016 Uiso 1 1 calc R
C5' C 0.58578(17) -0.4467(3) 0.04380(10) 0.0260(6) Uani 1 1 d .
H5'A H 0.5723 -0.4566 0.0105 0.031 Uiso 1 1 calc R
C6A C 0.59563(15) 0.0094(2) 0.07106(9) 0.0158(5) Uani 1 1 d .
C6' C 0.57713(17) -0.5441(3) 0.07235(11) 0.0260(6) Uani 1 1 d .
H6'A H 0.5591 -0.6187 0.0581 0.031 Uiso 1 1 calc R
C7 C 0.53246(16) 0.0836(2) 0.04896(10) 0.0209(5) Uani 1 1 d .
H7A H 0.5251 0.1086 0.0172 0.025 Uiso 1 1 calc R
C7' C 0.59455(16) -0.5326(2) 0.12074(10) 0.0210(5) Uani 1 1 d .
H7'A H 0.5881 -0.5977 0.1401 0.025 Uiso 1 1 calc R
C8 C 0.48052(16) 0.1198(3) 0.07494(11) 0.0247(6) Uani 1 1 d .
H8A H 0.4375 0.1712 0.0606 0.030 Uiso 1 1 calc R
C9 C 0.48997(16) 0.0828(3) 0.12141(11) 0.0235(6) Uani 1 1 d .
H9A H 0.4530 0.1073 0.1381 0.028 Uiso 1 1 calc R
C10B C 0.68223(14) -0.1013(2) 0.13349(8) 0.0128(5) Uani 1 1 d .
C10A C 0.60699(14) -0.0246(2) 0.11802(9) 0.0150(5) Uani 1 1 d .
C10 C 0.55418(15) 0.0094(2) 0.14335(9) 0.0179(5) Uani 1 1 d .
H10A H 0.5614 -0.0165 0.1749 0.021 Uiso 1 1 calc R
C11A C 0.77994(14) 0.0581(2) 0.15201(8) 0.0131(5) Uani 1 1 d .
C11 C 0.74489(14) -0.0429(2) 0.17508(8) 0.0133(5) Uani 1 1 d .
H11A H 0.7222 -0.0150 0.2010 0.016 Uiso 1 1 calc R
C12 C 0.97197(15) 0.2293(3) 0.17290(10) 0.0206(5) Uani 1 1 d .
H12A H 0.9910 0.2080 0.2063 0.031 Uiso 1 1 calc R
H12B H 0.9603 0.3150 0.1700 0.031 Uiso 1 1 calc R
H12C H 1.0131 0.2103 0.1570 0.031 Uiso 1 1 calc R
C13 C 0.90662(16) 0.2367(3) 0.07274(10) 0.0240(6) Uani 1 1 d .
H13A H 0.9521 0.1852 0.0729 0.036 Uiso 1 1 calc R
H13B H 0.9258 0.3148 0.0860 0.036 Uiso 1 1 calc R
H13C H 0.8738 0.2468 0.0403 0.036 Uiso 1 1 calc R
C14 C 0.83859(16) -0.1424(2) 0.23822(9) 0.0193(5) Uani 1 1 d .
C15 C 0.91659(18) -0.2061(3) 0.24970(11) 0.0324(7) Uani 1 1 d .
H15A H 0.9212 -0.2571 0.2774 0.049 Uiso 1 1 calc R
H15B H 0.9599 -0.1476 0.2565 0.049 Uiso 1 1 calc R
H15C H 0.9198 -0.2554 0.2228 0.049 Uiso 1 1 calc R
S1C S 0.21929(4) 0.75344(6) 0.14131(2) 0.01739(15) Uani 1 1 d .
S2C S 0.26181(4) 0.68539(6) 0.08730(2) 0.02120(16) Uani 1 1 d .
O1C O 0.38601(11) 0.86002(18) 0.21676(6) 0.0194(4) Uani 1 1 d .
O2C O 0.32063(11) 0.94138(18) 0.03758(6) 0.0204(4) Uani 1 1 d .
O3C O 0.30992(10) 1.07752(16) 0.18899(6) 0.0159(4) Uani 1 1 d .
O4C O 0.30280(12) 1.06152(17) 0.26424(6) 0.0213(4) Uani 1 1 d .
N1C N 0.39643(12) 0.7945(2) 0.14502(8) 0.0165(4) Uani 1 1 d .
N2C N 0.27628(12) 0.95269(19) 0.10350(7) 0.0129(4) Uani 1 1 d .
N3C N 0.15014(12) 1.0134(2) 0.04998(7) 0.0152(4) Uani 1 1 d .
H3CA H 0.1469 1.0243 0.0199 0.018 Uiso 1 1 calc R
N4C N 0.14351(12) 1.3389(2) 0.18945(7) 0.0166(4) Uani 1 1 d .
H4CA H 0.1420 1.3813 0.2144 0.020 Uiso 1 1 calc R
C1C C 0.35948(14) 0.8511(2) 0.17410(9) 0.0156(5) Uani 1 1 d .
C1AC C 0.12138(14) 1.3790(2) 0.14357(9) 0.0157(5) Uani 1 1 d .
C2'C C 0.16829(14) 1.2229(2) 0.19029(9) 0.0150(5) Uani 1 1 d .
H2'B H 0.1862 1.1757 0.2179 0.018 Uiso 1 1 calc R
C3C C 0.35426(15) 0.7822(2) 0.09579(9) 0.0175(5) Uani 1 1 d .
C3'C C 0.16350(14) 1.1846(2) 0.14538(8) 0.0130(5) Uani 1 1 d .
C3AC C 0.13192(14) 1.2825(2) 0.11441(9) 0.0143(5) Uani 1 1 d .
C4C C 0.31703(14) 0.9010(2) 0.07514(8) 0.0147(5) Uani 1 1 d .
C4'C C 0.10976(15) 1.3000(2) 0.06527(9) 0.0188(5) Uani 1 1 d .
H4'B H 0.1148 1.2371 0.0446 0.023 Uiso 1 1 calc R
C5C C 0.21635(14) 1.0482(2) 0.08865(8) 0.0131(5) Uani 1 1 d .
H5CA H 0.2409 1.1247 0.0820 0.016 Uiso 1 1 calc R
C5'C C 0.08061(17) 1.4100(3) 0.04759(10) 0.0247(6) Uani 1 1 d .
H5'B H 0.0653 1.4218 0.0144 0.030 Uiso 1 1 calc R
C6C C 0.09224(14) 0.9598(2) 0.06763(9) 0.0149(5) Uani 1 1 d .
C6'C C 0.07290(17) 1.5052(3) 0.07726(10) 0.0249(6) Uani 1 1 d .
H6'B H 0.0538 1.5803 0.0639 0.030 Uiso 1 1 calc R
C7C C 0.02693(15) 0.8914(2) 0.04395(10) 0.0201(5) Uani 1 1 d .
H7CA H 0.0180 0.8728 0.0115 0.024 Uiso 1 1 calc R
C7'C C 0.09292(15) 1.4903(2) 0.12574(10) 0.0207(5) Uani 1 1 d .
H7'B H 0.0874 1.5537 0.1461 0.025 Uiso 1 1 calc R
C8C C -0.02487(16) 0.8511(3) 0.06944(10) 0.0229(6) Uani 1 1 d .
H8CA H -0.0694 0.8037 0.0540 0.027 Uiso 1 1 calc R
C9C C -0.01299(16) 0.8786(2) 0.11705(10) 0.0214(5) Uani 1 1 d .
H9CA H -0.0494 0.8507 0.1335 0.026 Uiso 1 1 calc R
C10C C 0.05267(15) 0.9472(2) 0.14044(9) 0.0169(5) Uani 1 1 d .
H10B H 0.0610 0.9672 0.1728 0.020 Uiso 1 1 calc R
C10D C 0.10534(14) 0.9855(2) 0.11570(8) 0.0130(5) Uani 1 1 d .
C10E C 0.18136(14) 1.0593(2) 0.13241(8) 0.0119(5) Uani 1 1 d .
C11C C 0.24372(14) 0.9966(2) 0.17253(8) 0.0126(5) Uani 1 1 d .
H11B H 0.2215 0.9662 0.1983 0.015 Uiso 1 1 calc R
C11D C 0.27756(14) 0.8979(2) 0.14749(8) 0.0129(5) Uani 1 1 d .
C12C C 0.46840(15) 0.7252(3) 0.16572(10) 0.0203(5) Uani 1 1 d .
H12D H 0.4875 0.7432 0.1995 0.030 Uiso 1 1 calc R
H12E H 0.5095 0.7460 0.1501 0.030 Uiso 1 1 calc R
H12F H 0.4563 0.6398 0.1615 0.030 Uiso 1 1 calc R
C13C C 0.40371(17) 0.7284(3) 0.06544(10) 0.0252(6) Uani 1 1 d .
H13D H 0.4507 0.7782 0.0676 0.038 Uiso 1 1 calc R
H13E H 0.3717 0.7246 0.0326 0.038 Uiso 1 1 calc R
H13F H 0.4206 0.6477 0.0767 0.038 Uiso 1 1 calc R
C14C C 0.33688(16) 1.0950(2) 0.23629(9) 0.0187(5) Uani 1 1 d .
C15C C 0.41448(18) 1.1600(3) 0.24788(11) 0.0305(7) Uani 1 1 d .
H15D H 0.4201 1.2069 0.2767 0.046 Uiso 1 1 calc R
H15E H 0.4160 1.2135 0.2218 0.046 Uiso 1 1 calc R
H15F H 0.4581 1.1023 0.2527 0.046 Uiso 1 1 calc R
C51 C 0.82605(19) 0.5438(3) 0.17076(13) 0.0396(8) Uani 1 1 d .
H51A H 0.7865 0.4885 0.1512 0.048 Uiso 1 1 calc R
H51B H 0.7974 0.6150 0.1776 0.048 Uiso 1 1 calc R
C52 C 0.2652(2) 0.4116(3) 0.02231(13) 0.0382(8) Uani 1 1 d .
H52A H 0.2439 0.4253 0.0499 0.046 Uiso 1 1 calc R
H52C H 0.3209 0.4398 0.0305 0.046 Uiso 1 1 calc R
C53 C 0.32291(18) 0.4288(3) 0.17340(12) 0.0330(7) Uani 1 1 d .
H53C H 0.2906 0.3632 0.1812 0.040 Uiso 1 1 calc R
H53A H 0.2862 0.4907 0.1559 0.040 Uiso 1 1 calc R
Cl1 Cl 0.89490(8) 0.58660(10) 0.14005(4) 0.0602(3) Uani 1 1 d .
Cl2 Cl 0.87618(7) 0.47298(10) 0.22408(4) 0.0522(3) Uani 1 1 d .
Cl3 Cl 0.26251(7) 0.25655(8) 0.00944(4) 0.0483(3) Uani 1 1 d .
Cl4 Cl 0.20952(8) 0.49201(12) -0.02547(4) 0.0696(4) Uani 1 1 d .
Cl5 Cl 0.38129(6) 0.37340(9) 0.13768(3) 0.0459(2) Uani 1 1 d .
Cl6 Cl 0.38377(5) 0.49040(8) 0.22582(3) 0.0384(2) Uani 1 1 d .

loop_
_atom_site_aniso_label
_atom_site_aniso_U_11
_atom_site_aniso_U_22
_atom_site_aniso_U_33
_atom_site_aniso_U_23
_atom_site_aniso_U_13
_atom_site_aniso_U_12
S1 0.0166(3) 0.0154(3) 0.0261(3) -0.0029(2) 0.0110(3) 0.0003(2)
S2 0.0182(3) 0.0179(3) 0.0275(3) 0.0041(3) 0.0080(3) 0.0010(2)
O1 0.0167(9) 0.0273(10) 0.0153(9) -0.0040(8) 0.0029(7) -0.0049(8)
O2 0.0171(9) 0.0296(11) 0.0140(9) -0.0004(8) 0.0069(7) 0.0014(8)
O3 0.0139(8) 0.0184(9) 0.0142(8) -0.0018(7) 0.0009(7) 0.0017(7)
O4 0.0283(10) 0.0231(10) 0.0137(9) 0.0005(8) 0.0023(8) -0.0057(8)
N1 0.0117(10) 0.0193(11) 0.0187(11) -0.0028(9) 0.0048(8) -0.0027(8)
N2 0.0130(10) 0.0175(10) 0.0115(10) -0.0023(8) 0.0049(8) -0.0021(8)
N3 0.0147(10) 0.0226(11) 0.0091(9) -0.0001(8) 0.0020(8) -0.0008(8)
N4 0.0187(11) 0.0176(11) 0.0163(10) 0.0038(8) 0.0035(8) -0.0002(8)
C1 0.0129(11) 0.0174(12) 0.0184(12) -0.0048(10) 0.0059(9) -0.0006(9)
C1A' 0.0121(11) 0.0183(13) 0.0201(12) 0.0025(10) 0.0034(9) 0.0033(9)
C2' 0.0141(12) 0.0188(13) 0.0153(12) 0.0006(10) 0.0032(9) 0.0011(9)
C3 0.0128(11) 0.0216(13) 0.0172(12) 0.0002(10) 0.0057(9) -0.0010(10)
C3' 0.0095(11) 0.0168(12) 0.0136(11) 0.0004(9) 0.0026(9) 0.0015(9)
C3A' 0.0109(11) 0.0170(12) 0.0170(12) 0.0000(10) 0.0044(9) -0.0003(9)
C4 0.0102(11) 0.0212(13) 0.0151(11) 0.0017(10) 0.0055(9) 0.0024(9)
C4' 0.0191(12) 0.0241(14) 0.0182(12) -0.0014(11) 0.0060(10) -0.0052(10)
C5A 0.0137(11) 0.0160(12) 0.0107(11) 0.0002(9) 0.0030(9) -0.0009(9)
C5' 0.0268(14) 0.0309(16) 0.0202(13) -0.0083(12) 0.0060(11) -0.0081(12)
C6A 0.0145(11) 0.0157(12) 0.0161(12) 0.0003(9) 0.0021(9) -0.0020(9)
C6' 0.0217(14) 0.0219(14) 0.0331(15) -0.0073(12) 0.0051(12) -0.0067(11)
C7 0.0200(13) 0.0178(13) 0.0205(13) 0.0022(10) -0.0021(10) -0.0009(10)
C7' 0.0177(12) 0.0167(13) 0.0280(14) 0.0026(11) 0.0053(10) -0.0007(10)
C8 0.0178(13) 0.0195(13) 0.0326(15) 0.0022(12) -0.0003(11) 0.0034(10)
C9 0.0158(12) 0.0225(14) 0.0329(15) -0.0031(12) 0.0077(11) 0.0025(10)
C10B 0.0127(11) 0.0150(12) 0.0106(11) -0.0004(9) 0.0030(9) 0.0001(9)
C10A 0.0124(11) 0.0158(12) 0.0158(12) -0.0009(9) 0.0021(9) -0.0004(9)
C10 0.0153(12) 0.0200(13) 0.0190(12) -0.0009(10) 0.0056(10) -0.0001(10)
C11A 0.0119(11) 0.0159(12) 0.0130(11) -0.0027(9) 0.0058(9) -0.0008(9)
C11 0.0094(10) 0.0168(12) 0.0132(11) -0.0006(9) 0.0022(9) 0.0007(9)
C12 0.0129(12) 0.0243(14) 0.0248(13) -0.0041(11) 0.0053(10) -0.0051(10)
C13 0.0193(13) 0.0310(16) 0.0239(14) 0.0050(12) 0.0097(11) -0.0047(11)
C14 0.0190(12) 0.0161(12) 0.0175(12) -0.0002(10) -0.0042(10) -0.0047(10)
C15 0.0252(15) 0.0310(16) 0.0309(16) -0.0023(13) -0.0097(12) 0.0066(13)
S1C 0.0159(3) 0.0149(3) 0.0237(3) 0.0019(2) 0.0092(2) -0.0002(2)
S2C 0.0201(3) 0.0186(3) 0.0258(3) -0.0042(3) 0.0077(3) 0.0007(2)
O1C 0.0174(9) 0.0249(10) 0.0150(9) 0.0054(7) 0.0028(7) 0.0048(7)
O2C 0.0165(9) 0.0315(11) 0.0143(9) 0.0045(8) 0.0063(7) 0.0036(8)
O3C 0.0124(8) 0.0188(9) 0.0146(8) 0.0019(7) 0.0003(7) -0.0025(7)
O4C 0.0263(10) 0.0211(10) 0.0143(9) 0.0013(7) 0.0017(7) 0.0039(8)
N1C 0.0116(10) 0.0203(11) 0.0181(10) 0.0037(9) 0.0046(8) 0.0044(8)
N2C 0.0118(9) 0.0171(10) 0.0106(9) 0.0020(8) 0.0046(7) 0.0018(8)
N3C 0.0147(10) 0.0220(11) 0.0083(9) -0.0002(8) 0.0019(8) 0.0017(8)
N4C 0.0173(10) 0.0169(11) 0.0145(10) -0.0039(8) 0.0025(8) -0.0004(8)
C1C 0.0126(11) 0.0177(12) 0.0176(12) 0.0051(10) 0.0058(9) 0.0010(9)
C1AC 0.0110(11) 0.0175(12) 0.0177(12) -0.0026(10) 0.0022(9) -0.0023(9)
C2'C 0.0124(11) 0.0166(12) 0.0156(12) -0.0014(9) 0.0030(9) -0.0006(9)
C3C 0.0148(12) 0.0207(13) 0.0188(12) 0.0012(10) 0.0075(10) 0.0021(10)
C3'C 0.0103(11) 0.0151(12) 0.0129(11) -0.0012(9) 0.0018(8) -0.0005(9)
C3AC 0.0097(11) 0.0159(12) 0.0172(12) -0.0014(10) 0.0033(9) -0.0004(9)
C4C 0.0094(11) 0.0215(13) 0.0133(11) -0.0007(10) 0.0034(9) 0.0001(9)
C4'C 0.0170(12) 0.0221(13) 0.0166(12) 0.0005(10) 0.0033(10) 0.0029(10)
C5C 0.0121(11) 0.0163(12) 0.0110(11) 0.0022(9) 0.0034(9) 0.0019(9)
C5'C 0.0246(14) 0.0279(15) 0.0195(13) 0.0047(11) 0.0026(11) 0.0054(12)
C6C 0.0124(11) 0.0169(12) 0.0145(11) 0.0002(9) 0.0022(9) 0.0035(9)
C6'C 0.0247(14) 0.0200(14) 0.0266(15) 0.0047(11) 0.0009(11) 0.0059(11)
C7C 0.0176(12) 0.0204(13) 0.0192(12) -0.0050(10) -0.0006(10) 0.0006(10)
C7'C 0.0167(12) 0.0194(13) 0.0245(14) -0.0038(11) 0.0033(10) 0.0017(10)
C8C 0.0156(12) 0.0201(13) 0.0296(14) -0.0039(11) 0.0004(11) -0.0024(10)
C9C 0.0160(12) 0.0212(13) 0.0268(14) 0.0022(11) 0.0056(10) -0.0024(10)
C10C 0.0146(12) 0.0182(13) 0.0181(12) -0.0005(10) 0.0045(9) 0.0014(9)
C10D 0.0105(11) 0.0144(11) 0.0132(11) -0.0007(9) 0.0015(9) 0.0019(9)
C10E 0.0105(11) 0.0150(12) 0.0101(10) 0.0002(9) 0.0025(8) 0.0007(9)
C11C 0.0105(11) 0.0158(12) 0.0112(11) 0.0013(9) 0.0023(8) -0.0008(9)
C11D 0.0118(11) 0.0138(11) 0.0136(11) 0.0022(9) 0.0040(9) -0.0009(9)
C12C 0.0131(12) 0.0237(14) 0.0243(13) 0.0056(11) 0.0053(10) 0.0073(10)
C13C 0.0228(14) 0.0321(16) 0.0235(14) -0.0003(12) 0.0109(11) 0.0095(12)
C14C 0.0189(12) 0.0161(12) 0.0163(12) 0.0003(10) -0.0037(10) 0.0023(10)
C15C 0.0247(15) 0.0272(15) 0.0312(16) 0.0020(13) -0.0070(12) -0.0061(12)
C51 0.0191(14) 0.044(2) 0.053(2) -0.0203(17) 0.0040(14) 0.0026(13)
C52 0.0430(19) 0.0345(18) 0.0374(18) 0.0021(15) 0.0114(15) 0.0038(15)
C53 0.0204(14) 0.0367(18) 0.0381(18) 0.0108(14) 0.0015(12) 0.0005(12)
Cl1 0.0935(9) 0.0517(6) 0.0403(5) -0.0042(4) 0.0267(5) -0.0188(6)
Cl2 0.0613(6) 0.0555(6) 0.0456(5) -0.0014(4) 0.0242(5) -0.0188(5)
Cl3 0.0755(7) 0.0296(4) 0.0574(6) 0.0034(4) 0.0482(5) 0.0038(4)
Cl4 0.0921(9) 0.0669(8) 0.0577(7) 0.0341(6) 0.0339(6) 0.0316(7)
Cl5 0.0649(6) 0.0423(5) 0.0281(4) -0.0021(4) 0.0082(4) 0.0138(4)
Cl6 0.0419(5) 0.0446(5) 0.0306(4) -0.0034(3) 0.0130(3) 0.0067(4)

loop_
_atom_type_symbol
_atom_type_description
_atom_type_scat_dispersion_real
_atom_type_scat_dispersion_imag
_atom_type_scat_source
C C 0.0033 0.0016 'International Tables Vol C Tables 4.2.6.8 and 6.1.1.4'
H H 0.0000 0.0000 'International Tables Vol C Tables 4.2.6.8 and 6.1.1.4'
N N 0.0061 0.0033 'International Tables Vol C Tables 4.2.6.8 and 6.1.1.4'
O O 0.0106 0.0060 'International Tables Vol C Tables 4.2.6.8 and 6.1.1.4'
S S 0.1246 0.1234 'International Tables Vol C Tables 4.2.6.8 and 6.1.1.4'
Cl Cl 0.1484 0.1585 'International Tables Vol C Tables 4.2.6.8 and 6.1.1.4'

loop_
_geom_angle_atom_site_label_1
_geom_angle_atom_site_label_2
_geom_angle_atom_site_label_3
_geom_angle
C11A S1 S2 95.56(8)
C3 S2 S1 98.93(8)
C14 O3 C11 117.01(19)
C1 N1 C3 118.6(2)
C1 N1 C12 119.1(2)
C3 N1 C12 120.7(2)
C4 N2 C11A 119.6(2)
C4 N2 C5A 124.1(2)
C11A N2 C5A 114.80(19)
C6A N3 C5A 108.76(19)
C2' N4 C1A' 109.4(2)
O1 C1 N1 124.5(2)
O1 C1 C11A 123.3(2)
N1 C1 C11A 112.0(2)
N4 C1A' C7' 129.6(2)
N4 C1A' C3A' 107.5(2)
C7' C1A' C3A' 122.8(2)
N4 C2' C3' 110.0(2)
N1 C3 C13 114.5(2)
N1 C3 C4 110.8(2)
C13 C3 C4 111.3(2)
N1 C3 S2 111.66(17)
C13 C3 S2 107.17(19)
C4 C3 S2 100.46(16)
C2' C3' C3A' 106.4(2)
C2' C3' C10B 125.1(2)
C3A' C3' C10B 128.3(2)
C4' C3A' C1A' 118.7(2)
C4' C3A' C3' 134.7(2)
C1A' C3A' C3' 106.6(2)
O2 C4 N2 123.7(2)
O2 C4 C3 124.5(2)
N2 C4 C3 111.8(2)
C5' C4' C3A' 118.5(3)
N3 C5A N2 112.1(2)
N3 C5A C10B 105.57(19)
N2 C5A C10B 102.21(18)
C4' C5' C6' 121.6(3)
C7 C6A C10A 120.6(2)
C7 C6A N3 128.5(2)
C10A C6A N3 110.8(2)
C7' C6' C5' 120.9(3)
C6A C7 C8 117.8(3)
C6' C7' C1A' 117.4(3)
C7 C8 C9 121.8(3)
C8 C9 C10 119.7(3)
C3' C10B C10A 111.9(2)
C3' C10B C11 111.7(2)
C10A C10B C11 111.4(2)
C3' C10B C5A 116.3(2)
C10A C10B C5A 100.81(19)
C11 C10B C5A 104.03(19)
C10 C10A C6A 121.3(2)
C10 C10A C10B 129.4(2)
C6A C10A C10B 109.3(2)
C10A C10 C9 118.6(2)
N2 C11A C1 112.72(19)
N2 C11A C11 102.42(19)
C1 C11A C11 115.8(2)
N2 C11A S1 114.16(17)
C1 C11A S1 99.30(16)
C11 C11A S1 113.06(16)
O3 C11 C11A 104.08(18)
O3 C11 C10B 108.13(19)
C11A C11 C10B 104.06(19)
O4 C14 O3 123.8(2)
O4 C14 C15 125.4(3)
O3 C14 C15 110.8(2)
C11D S1C S2C 95.42(8)
C3C S2C S1C 98.93(8)
C14C O3C C11C 117.36(19)
C1C N1C C3C 118.4(2)
C1C N1C C12C 119.0(2)
C3C N1C C12C 121.1(2)
C4C N2C C11D 119.3(2)
C4C N2C C5C 124.8(2)
C11D N2C C5C 114.64(19)
C6C N3C C5C 109.34(19)
C2'C N4C C1AC 109.4(2)
O1C C1C N1C 125.0(2)
O1C C1C C11D 123.0(2)
N1C C1C C11D 112.0(2)
N4C C1AC C7'C 129.8(2)
N4C C1AC C3AC 107.2(2)
C7'C C1AC C3AC 123.0(2)
N4C C2'C C3'C 110.0(2)
N1C C3C C13C 114.2(2)
N1C C3C C4C 111.3(2)
C13C C3C C4C 111.0(2)
N1C C3C S2C 111.82(17)
C13C C3C S2C 106.93(19)
C4C C3C S2C 100.85(16)
C2'C C3'C C3AC 106.6(2)
C2'C C3'C C10E 124.9(2)
C3AC C3'C C10E 128.3(2)
C4'C C3AC C1AC 118.1(2)
C4'C C3AC C3'C 135.2(2)
C1AC C3AC C3'C 106.7(2)
O2C C4C N2C 124.3(2)
O2C C4C C3C 124.4(2)
N2C C4C C3C 111.2(2)
C5'C C4'C C3AC 118.9(2)
N3C C5C N2C 113.1(2)
N3C C5C C10E 105.24(19)
N2C C5C C10E 102.40(18)
C4'C C5'C C6'C 122.0(3)
N3C C6C C7C 129.0(2)
N3C C6C C10D 110.5(2)
C7C C6C C10D 120.5(2)
C7'C C6'C C5'C 120.6(3)
C6C C7C C8C 118.0(2)
C6'C C7'C C1AC 117.5(3)
C9C C8C C7C 121.7(2)
C8C C9C C10C 119.8(3)
C10D C10C C9C 118.9(2)
C10C C10D C6C 121.0(2)
C10C C10D C10E 129.8(2)
C6C C10D C10E 109.2(2)
C3'C C10E C10D 111.35(19)
C3'C C10E C11C 112.41(19)
C10D C10E C11C 111.9(2)
C3'C C10E C5C 115.7(2)
C10D C10E C5C 100.86(18)
C11C C10E C5C 103.98(18)
O3C C11C C11D 103.71(18)
O3C C11C C10E 107.86(19)
C11D C11C C10E 104.14(19)
N2C C11D C1C 113.40(19)
N2C C11D C11C 102.23(19)
C1C C11D C11C 115.5(2)
N2C C11D S1C 113.76(17)
C1C C11D S1C 99.25(16)
C11C C11D S1C 113.34(16)
O4C C14C O3C 124.0(2)
O4C C14C C15C 125.6(2)
O3C C14C C15C 110.3(2)
Cl1 C51 Cl2 109.64(18)
Cl4 C52 Cl3 111.0(2)
Cl5 C53 Cl6 110.55(17)

loop_
_geom_bond_atom_site_label_1
_geom_bond_atom_site_label_2
_geom_bond_distance
S1 C11A 1.890(3)
S1 S2 2.0702(10)
S2 C3 1.908(3)
O1 C1 1.227(3)
O2 C4 1.220(3)
O3 C14 1.359(3)
O3 C11 1.450(3)
O4 C14 1.196(3)
N1 C1 1.361(3)
N1 C3 1.445(3)
N1 C12 1.468(3)
N2 C4 1.353(3)
N2 C11A 1.424(3)
N2 C5A 1.482(3)
N3 C6A 1.397(3)
N3 C5A 1.445(3)
N4 C2' 1.369(3)
N4 C1A' 1.376(3)
C1 C11A 1.523(3)
C1A' C7' 1.393(4)
C1A' C3A' 1.417(4)
C2' C3' 1.373(3)
C3 C13 1.514(3)
C3 C4 1.528(4)
C3' C3A' 1.447(3)
C3' C10B 1.502(3)
C3A' C4' 1.402(4)
C4' C5' 1.388(4)
C5A C10B 1.572(3)
C5' C6' 1.409(4)
C6A C7 1.394(4)
C6A C10A 1.396(3)
C6' C7' 1.380(4)
C7 C8 1.394(4)
C8 C9 1.396(4)
C9 C10 1.400(4)
C10B C10A 1.532(3)
C10B C11 1.550(3)
C10A C10 1.385(3)
C11A C11 1.530(3)
C14 C15 1.493(4)
S1C C11D 1.894(2)
S1C S2C 2.0717(9)
S2C C3C 1.904(3)
O1C C1C 1.220(3)
O2C C4C 1.212(3)
O3C C14C 1.359(3)
O3C C11C 1.446(3)
O4C C14C 1.198(3)
N1C C1C 1.359(3)
N1C C3C 1.445(3)
N1C C12C 1.463(3)
N2C C4C 1.363(3)
N2C C11D 1.428(3)
N2C C5C 1.478(3)
N3C C6C 1.390(3)
N3C C5C 1.441(3)
N4C C2'C 1.368(3)
N4C C1AC 1.376(3)
C1C C11D 1.527(3)
C1AC C7'C 1.392(4)
C1AC C3AC 1.422(3)
C2'C C3'C 1.371(3)
C3C C13C 1.523(4)
C3C C4C 1.533(4)
C3'C C3AC 1.438(3)
C3'C C10E 1.509(3)
C3AC C4'C 1.407(3)
C4'C C5'C 1.381(4)
C5C C10E 1.572(3)
C5'C C6'C 1.408(4)
C6C C7C 1.395(4)
C6C C10D 1.401(3)
C6'C C7'C 1.385(4)
C7C C8C 1.396(4)
C8C C9C 1.395(4)
C9C C10C 1.398(4)
C10C C10D 1.385(3)
C10D C10E 1.528(3)
C10E C11C 1.544(3)
C11C C11D 1.532(3)
C14C C15C 1.494(4)
C51 Cl1 1.753(4)
C51 Cl2 1.767(4)
C52 Cl4 1.732(4)
C52 Cl3 1.775(4)
C53 Cl5 1.762(4)
C53 Cl6 1.762(3)

loop_
_geom_torsion_atom_site_label_1
_geom_torsion_atom_site_label_2
_geom_torsion_atom_site_label_3
_geom_torsion_atom_site_label_4
_geom_torsion
C11A S1 S2 C3 -19.55(11)
C3 N1 C1 O1 -174.6(2)
C12 N1 C1 O1 -8.8(4)
C3 N1 C1 C11A 2.2(3)
C12 N1 C1 C11A 168.1(2)
C2' N4 C1A' C7' 179.3(3)
C2' N4 C1A' C3A' -0.8(3)
C1A' N4 C2' C3' -0.2(3)
C1 N1 C3 C13 -174.1(2)
C12 N1 C3 C13 20.3(3)
C1 N1 C3 C4 -47.2(3)
C12 N1 C3 C4 147.2(2)
C1 N1 C3 S2 63.9(3)
C12 N1 C3 S2 -101.7(2)
S1 S2 C3 N1 -42.50(18)
S1 S2 C3 C13 -168.63(17)
S1 S2 C3 C4 75.05(15)
N4 C2' C3' C3A' 1.1(3)
N4 C2' C3' C10B 176.7(2)
N4 C1A' C3A' C4' -177.5(2)
C7' C1A' C3A' C4' 2.4(4)
N4 C1A' C3A' C3' 1.4(3)
C7' C1A' C3A' C3' -178.7(2)
C2' C3' C3A' C4' 177.1(3)
C10B C3' C3A' C4' 1.7(5)
C2' C3' C3A' C1A' -1.5(3)
C10B C3' C3A' C1A' -176.9(2)
C11A N2 C4 O2 -179.3(2)
C5A N2 C4 O2 -14.2(4)
C11A N2 C4 C3 -2.7(3)
C5A N2 C4 C3 162.3(2)
N1 C3 C4 O2 -136.0(2)
C13 C3 C4 O2 -7.4(3)
S2 C3 C4 O2 105.8(2)
N1 C3 C4 N2 47.4(3)
C13 C3 C4 N2 176.1(2)
S2 C3 C4 N2 -70.7(2)
C1A' C3A' C4' C5' -2.0(4)
C3' C3A' C4' C5' 179.5(3)
C6A N3 C5A N2 -88.0(2)
C6A N3 C5A C10B 22.5(3)
C4 N2 C5A N3 -58.5(3)
C11A N2 C5A N3 107.1(2)
C4 N2 C5A C10B -171.2(2)
C11A N2 C5A C10B -5.5(3)
C3A' C4' C5' C6' 0.2(4)
C5A N3 C6A C7 164.7(3)
C5A N3 C6A C10A -17.2(3)
C4' C5' C6' C7' 1.3(5)
C10A C6A C7 C8 -1.4(4)
N3 C6A C7 C8 176.6(3)
C5' C6' C7' C1A' -0.9(4)
N4 C1A' C7' C6' 178.9(3)
C3A' C1A' C7' C6' -1.0(4)
C6A C7 C8 C9 -0.8(4)
C7 C8 C9 C10 1.5(4)
C2' C3' C10B C10A -95.7(3)
C3A' C3' C10B C10A 78.9(3)
C2' C3' C10B C11 30.0(3)
C3A' C3' C10B C11 -155.4(2)
C2' C3' C10B C5A 149.2(2)
C3A' C3' C10B C5A -36.2(3)
N3 C5A C10B C3' 102.4(2)
N2 C5A C10B C3' -140.2(2)
N3 C5A C10B C10A -18.8(2)
N2 C5A C10B C10A 98.6(2)
N3 C5A C10B C11 -134.3(2)
N2 C5A C10B C11 -16.9(2)
C7 C6A C10A C10 3.0(4)
N3 C6A C10A C10 -175.3(2)
C7 C6A C10A C10B -177.7(2)
N3 C6A C10A C10B 4.0(3)
C3' C10B C10A C10 64.3(3)
C11 C10B C10A C10 -61.6(3)
C5A C10B C10A C10 -171.4(3)
C3' C10B C10A C6A -115.0(2)
C11 C10B C10A C6A 119.2(2)
C5A C10B C10A C6A 9.3(3)
C6A C10A C10 C9 -2.2(4)
C10B C10A C10 C9 178.6(2)
C8 C9 C10 C10A 0.0(4)
C4 N2 C11A C1 -42.9(3)
C5A N2 C11A C1 150.7(2)
C4 N2 C11A C11 -168.0(2)
C5A N2 C11A C11 25.6(3)
C4 N2 C11A S1 69.4(3)
C5A N2 C11A S1 -97.0(2)
O1 C1 C11A N2 -140.0(3)
N1 C1 C11A N2 43.1(3)
O1 C1 C11A C11 -22.5(4)
N1 C1 C11A C11 160.6(2)
O1 C1 C11A S1 98.8(3)
N1 C1 C11A S1 -78.1(2)
S2 S1 C11A N2 -43.36(17)
S2 S1 C11A C1 76.80(15)
S2 S1 C11A C11 -159.91(16)
C14 O3 C11 C11A 115.0(2)
C14 O3 C11 C10B -134.7(2)
N2 C11A C11 O3 78.4(2)
C1 C11A C11 O3 -44.6(3)
S1 C11A C11 O3 -158.25(15)
N2 C11A C11 C10B -34.7(2)
C1 C11A C11 C10B -157.8(2)
S1 C11A C11 C10B 88.6(2)
C3' C10B C11 O3 48.1(3)
C10A C10B C11 O3 174.01(19)
C5A C10B C11 O3 -78.2(2)
C3' C10B C11 C11A 158.30(19)
C10A C10B C11 C11A -75.8(2)
C5A C10B C11 C11A 32.1(2)
C11 O3 C14 O4 13.2(4)
C11 O3 C14 C15 -166.5(2)
C11D S1C S2C C3C 19.31(11)
C3C N1C C1C O1C 174.5(2)
C12C N1C C1C O1C 8.3(4)
C3C N1C C1C C11D -2.5(3)
C12C N1C C1C C11D -168.7(2)
C2'C N4C C1AC C7'C -179.7(3)
C2'C N4C C1AC C3AC 0.8(3)
C1AC N4C C2'C C3'C 0.3(3)
C1C N1C C3C C13C 174.4(2)
C12C N1C C3C C13C -19.7(3)
C1C N1C C3C C4C 47.8(3)
C12C N1C C3C C4C -146.2(2)
C1C N1C C3C S2C -64.1(3)
C12C N1C C3C S2C 101.8(2)
S1C S2C C3C N1C 42.96(18)
S1C S2C C3C C13C 168.61(17)
S1C S2C C3C C4C -75.35(15)
N4C C2'C C3'C C3AC -1.4(3)
N4C C2'C C3'C C10E -176.2(2)
N4C C1AC C3AC C4'C 177.2(2)
C7'C C1AC C3AC C4'C -2.3(4)
N4C C1AC C3AC C3'C -1.6(3)
C7'C C1AC C3AC C3'C 178.8(2)
C2'C C3'C C3AC C4'C -176.7(3)
C10E C3'C C3AC C4'C -2.1(5)
C2'C C3'C C3AC C1AC 1.8(3)
C10E C3'C C3AC C1AC 176.5(2)
C11D N2C C4C O2C -178.8(2)
C5C N2C C4C O2C 14.7(4)
C11D N2C C4C C3C 3.9(3)
C5C N2C C4C C3C -162.5(2)
N1C C3C C4C O2C 134.3(3)
C13C C3C C4C O2C 6.1(4)
S2C C3C C4C O2C -106.9(2)
N1C C3C C4C N2C -48.4(3)
C13C C3C C4C N2C -176.7(2)
S2C C3C C4C N2C 70.3(2)
C1AC C3AC C4'C C5'C 1.4(4)
C3'C C3AC C4'C C5'C 179.9(3)
C6C N3C C5C N2C 88.4(2)
C6C N3C C5C C10E -22.6(3)
C4C N2C C5C N3C 59.6(3)
C11D N2C C5C N3C -107.4(2)
C4C N2C C5C C10E 172.3(2)
C11D N2C C5C C10E 5.3(3)
C3AC C4'C C5'C C6'C 0.4(4)
C5C N3C C6C C7C -165.3(3)
C5C N3C C6C C10D 16.3(3)
C4'C C5'C C6'C C7'C -1.5(5)
N3C C6C C7C C8C -177.5(2)
C10D C6C C7C C8C 0.8(4)
C5'C C6'C C7'C C1AC 0.7(4)
N4C C1AC C7'C C6'C -178.2(3)
C3AC C1AC C7'C C6'C 1.3(4)
C6C C7C C8C C9C 0.6(4)
C7C C8C C9C C10C -0.7(4)
C8C C9C C10C C10D -0.7(4)
C9C C10C C10D C6C 2.1(4)
C9C C10C C10D C10E -179.2(2)
N3C C6C C10D C10C 176.4(2)
C7C C6C C10D C10C -2.2(4)
N3C C6C C10D C10E -2.5(3)
C7C C6C C10D C10E 178.9(2)
C2'C C3'C C10E C10D 97.1(3)
C3AC C3'C C10E C10D -76.7(3)
C2'C C3'C C10E C11C -29.4(3)
C3AC C3'C C10E C11C 156.9(2)
C2'C C3'C C10E C5C -148.6(2)
C3AC C3'C C10E C5C 37.7(3)
C10C C10D C10E C3'C -66.2(3)
C6C C10D C10E C3'C 112.6(2)
C10C C10D C10E C11C 60.5(3)
C6C C10D C10E C11C -120.7(2)
C10C C10D C10E C5C 170.6(2)
C6C C10D C10E C5C -10.7(2)
N3C C5C C10E C3'C -100.7(2)
N2C C5C C10E C3'C 140.9(2)
N3C C5C C10E C10D 19.5(2)
N2C C5C C10E C10D -98.8(2)
N3C C5C C10E C11C 135.6(2)
N2C C5C C10E C11C 17.2(2)
C14C O3C C11C C11D -118.8(2)
C14C O3C C11C C10E 131.2(2)
C3'C C10E C11C O3C -48.4(3)
C10D C10E C11C O3C -174.56(18)
C5C C10E C11C O3C 77.4(2)
C3'C C10E C11C C11D -158.16(19)
C10D C10E C11C C11D 75.7(2)
C5C C10E C11C C11D -32.3(2)
C4C N2C C11D C1C 41.8(3)
C5C N2C C11D C1C -150.4(2)
C4C N2C C11D C11C 166.7(2)
C5C N2C C11D C11C -25.5(2)
C4C N2C C11D S1C -70.7(2)
C5C N2C C11D S1C 97.1(2)
O1C C1C C11D N2C 140.2(2)
N1C C1C C11D N2C -42.8(3)
O1C C1C C11D C11C 22.7(3)
N1C C1C C11D C11C -160.3(2)
O1C C1C C11D S1C -98.8(3)
N1C C1C C11D S1C 78.3(2)
O3C C11C C11D N2C -77.9(2)
C10E C11C C11D N2C 34.9(2)
O3C C11C C11D C1C 45.7(3)
C10E C11C C11D C1C 158.5(2)
O3C C11C C11D S1C 159.26(15)
C10E C11C C11D S1C -88.0(2)
S2C S1C C11D N2C 44.12(17)
S2C S1C C11D C1C -76.64(14)
S2C S1C C11D C11C 160.35(15)
C11C O3C C14C O4C -11.0(4)
C11C O3C C14C C15C 168.5(2)
